data_7161149
loop_
_publ_author_name
'Lu, AoYun'
'Chen, Yuqi'
'Wei, Bowen'
'Liu, Xiangning'
'Xia, Qin'
'Deng, Jianbing'
'Wang, Yong'
'Wan, Xiaobing'

_publ_section_title
;
 Visible-light-promoted sulfonimidation of alkenes and alkynes.
;
_journal_issue 20
_journal_name_full 'Organic &amp; biomolecular chemistry'
_journal_page_first 4305
_journal_page_last 4311
_journal_paper_doi 10.1039/d6ob00451b
_journal_volume 24
_journal_year 2026
_chemical_formula_moiety 'C25 H23 Br2 N O5 S2'
_chemical_formula_sum 'C25 H23 Br2 N O5 S2'
_chemical_formula_weight 641.38
_space_group_crystal_system monoclinic
_space_group_IT_number 14
_space_group_name_Hall '-P 2ybc'
_space_group_name_H-M_alt 'P 1 21/c 1'
_atom_sites_solution_hydrogens geom
_atom_sites_solution_primary iterative
_audit_creation_date 2025-05-01
_audit_creation_method
;
Olex2 1.5
(compiled 2025.04.05 svn.rf049d14d for OlexSys, GUI svn.r7224)
;
_audit_update_record
;
2025-05-07 deposited with the CCDC.	2026-05-01 downloaded from the CCDC.
;
_cell_angle_alpha 90
_cell_angle_beta 95.903(2)
_cell_angle_gamma 90
_cell_formula_units_Z 4
_cell_length_a 14.7144(8)
_cell_length_b 14.9499(8)
_cell_length_c 12.2357(5)
_cell_measurement_reflns_used 9973
_cell_measurement_temperature 295.20
_cell_measurement_theta_max 25.346
_cell_measurement_theta_min 2.659
_cell_volume 2677.3(2)
_computing_cell_refinement 'SAINT V8.40B (?, 2016)'
_computing_data_reduction 'SAINT V8.40B (?, 2016)'
_computing_molecular_graphics 'Olex2 1.5 (Dolomanov et al., 2009)'
_computing_publication_material 'Olex2 1.5 (Dolomanov et al., 2009)'
_computing_structure_refinement 'SHELXL 2019/3 (Sheldrick, 2015)'
_computing_structure_solution 'olex2.solve 1.5 (Bourhis et al., 2015)'
_diffrn_ambient_temperature 295.20
_diffrn_measured_fraction_theta_full 0.998
_diffrn_measured_fraction_theta_max 0.998
_diffrn_measurement_device_type 'Bruker APEX-II CCD'
_diffrn_measurement_method '\w scans'
_diffrn_radiation_type MoK\a
_diffrn_radiation_wavelength 0.71073
_diffrn_reflns_av_R_equivalents 0.0510
_diffrn_reflns_av_unetI/netI 0.0334
_diffrn_reflns_Laue_measured_fraction_full 0.998
_diffrn_reflns_Laue_measured_fraction_max 0.998
_diffrn_reflns_limit_h_max 17
_diffrn_reflns_limit_h_min -17
_diffrn_reflns_limit_k_max 17
_diffrn_reflns_limit_k_min -17
_diffrn_reflns_limit_l_max 14
_diffrn_reflns_limit_l_min -13
_diffrn_reflns_number 32157
_diffrn_reflns_point_group_measured_fraction_full 0.998
_diffrn_reflns_point_group_measured_fraction_max 0.998
_diffrn_reflns_theta_full 24.999
_diffrn_reflns_theta_max 24.999
_diffrn_reflns_theta_min 1.947
_diffrn_source_current 1.4
_diffrn_source_power 0.07
_diffrn_source_voltage 50.0
_exptl_absorpt_coefficient_mu 3.219
_exptl_absorpt_correction_T_max 0.7457
_exptl_absorpt_correction_T_min 0.4639
_exptl_absorpt_correction_type multi-scan
_exptl_absorpt_process_details
;
SADABS-2016/2 (Bruker,2016/2) was used for absorption correction.
wR2(int) was 0.1336 before and 0.0639 after correction.
The Ratio of minimum to maximum transmission is 0.6221.
The \l/2 correction factor is Not present.
;
_exptl_crystal_colour colourless
_exptl_crystal_colour_primary colourless
_exptl_crystal_density_diffrn 1.591
_exptl_crystal_description block
_exptl_crystal_F_000 1288
_exptl_crystal_size_max 0.1
_exptl_crystal_size_mid 0.1
_exptl_crystal_size_min 0.1
_refine_diff_density_max 0.709
_refine_diff_density_min -0.866
_refine_diff_density_rms 0.067
_refine_ls_extinction_method none
_refine_ls_goodness_of_fit_ref 1.076
_refine_ls_hydrogen_treatment constr
_refine_ls_matrix_type full
_refine_ls_number_parameters 319
_refine_ls_number_reflns 4698
_refine_ls_number_restraints 0
_refine_ls_restrained_S_all 1.076
_refine_ls_R_factor_all 0.0549
_refine_ls_R_factor_gt 0.0447
_refine_ls_shift/su_max 0.001
_refine_ls_shift/su_mean 0.000
_refine_ls_structure_factor_coef Fsqd
_refine_ls_weighting_details 'w=1/[\s^2^(Fo^2^)+(0.0696P)^2^+1.2731P] where P=(Fo^2^+2Fc^2^)/3'
_refine_ls_weighting_scheme calc
_refine_ls_wR_factor_gt 0.1211
_refine_ls_wR_factor_ref 0.1269
_reflns_Friedel_coverage 0.000
_reflns_number_gt 3873
_reflns_number_total 4698
_reflns_threshold_expression 'I > 2\s(I)'
_cod_data_source_file d6ob00451b2.cif
_cod_data_source_block zsm_2
_cod_depositor_comments 'Adding full bibliography for 7161148--7161149.cif.'
_cod_database_code 7161149
_shelx_shelxl_version_number 2019/3
_shelx_space_group_comment
;
The symmetry employed for this shelxl refinement is uniquely defined
by the following loop, which should always be used as a source of
symmetry information in preference to the above space-group names.
They are only intended as comments.
;
_shelx_estimated_absorpt_t_max 0.739
_shelx_estimated_absorpt_t_min 0.739
_olex2_refinement_description
;
1. Fixed Uiso
 At 1.2 times of:
  All C(H) groups
 At 1.5 times of:
  All C(H,H,H) groups
2.a Aromatic/amide H refined with riding coordinates:
 C1(H1), C4(H4), C7(H7), C9(H9), C10(H10), C12(H12), C13(H13), C14(H14),
 C15(H15), C16(H16), C17(H17), C19(H19), C20(H20), C22(H22)
2.b Idealised Me refined as rotating group:
 C23(H23A,H23B,H23C), C24(H24A,H24B,H24C), C25(H25A,H25B,H25C)
;
_olex2_submission_special_instructions 'No special instructions were received'

loop_
_space_group_symop_operation_xyz
'x, y, z'
'-x, y+1/2, -z+1/2'
'-x, -y, -z'
'x, -y-1/2, z-1/2'

loop_
_atom_site_label
_atom_site_type_symbol
_atom_site_fract_x
_atom_site_fract_y
_atom_site_fract_z
_atom_site_U_iso_or_equiv
_atom_site_adp_type
_atom_site_occupancy
_atom_site_site_symmetry_order
_atom_site_calc_flag
_atom_site_refinement_flags_posn
_atom_site_refinement_flags_adp
_atom_site_refinement_flags_occupancy
_atom_site_disorder_assembly
_atom_site_disorder_group
Br1 Br 0.13031(4) 0.08280(4) 0.57611(4) 0.1029(2) Uani 1 1 d . . . . .
Br2 Br 0.90152(3) 0.41303(4) 0.16892(6) 0.1084(2) Uani 1 1 d . . . . .
S1 S 0.47615(5) 0.77630(5) 0.27052(6) 0.0469(2) Uani 1 1 d . . . . .
S2 S 0.51994(5) 0.60265(5) 0.21261(6) 0.0468(2) Uani 1 1 d . . . . .
O1 O 0.31082(14) 0.36399(13) 0.32003(16) 0.0528(5) Uani 1 1 d . . . . .
O2 O 0.51586(15) 0.83159(14) 0.35778(17) 0.0557(5) Uani 1 1 d . . . . .
O3 O 0.46283(16) 0.59570(15) 0.11031(17) 0.0587(6) Uani 1 1 d . . . . .
O4 O 0.38134(17) 0.43725(15) 0.46589(18) 0.0628(6) Uani 1 1 d . . . . .
O5 O 0.45715(17) 0.81597(16) 0.16406(17) 0.0648(6) Uani 1 1 d . . . . .
N1 N 0.54675(17) 0.69384(17) 0.2648(2) 0.0527(6) Uani 1 1 d . . . . .
C1 C 0.4021(2) 0.48486(18) 0.2847(2) 0.0456(6) Uani 1 1 d . . . . .
H1 H 0.375081 0.483372 0.212626 0.055 Uiso 1 1 calc R U . . .
C2 C 0.37352(19) 0.73079(19) 0.3087(2) 0.0459(6) Uani 1 1 d . . . . .
C3 C 0.3655(2) 0.42804(18) 0.3695(2) 0.0460(7) Uani 1 1 d . . . . .
C4 C 0.47227(19) 0.53710(19) 0.3113(2) 0.0459(6) Uani 1 1 d . . . . .
H4 H 0.497485 0.539569 0.384165 0.055 Uiso 1 1 calc R U . . .
C5 C 0.2715(2) 0.30005(19) 0.3849(2) 0.0478(7) Uani 1 1 d . . . . .
C6 C 0.6263(2) 0.5517(2) 0.2033(3) 0.0511(7) Uani 1 1 d . . . . .
C7 C 0.3671(2) 0.7075(2) 0.4162(2) 0.0530(7) Uani 1 1 d . . . . .
H7 H 0.416302 0.716853 0.469134 0.064 Uiso 1 1 calc R U . . .
C8 C 0.2117(2) 0.6573(2) 0.3685(3) 0.0568(8) Uani 1 1 d . . . . .
C9 C 0.2873(2) 0.6703(2) 0.4452(3) 0.0588(8) Uani 1 1 d . . . . .
H9 H 0.283845 0.653390 0.517786 0.071 Uiso 1 1 calc R U . . .
C10 C 0.3219(2) 0.2522(2) 0.4649(3) 0.0566(8) Uani 1 1 d . . . . .
H10 H 0.384196 0.263006 0.480271 0.068 Uiso 1 1 calc R U . . .
C11 C 0.1885(2) 0.1729(2) 0.4980(3) 0.0631(9) Uani 1 1 d . . . . .
C12 C 0.3012(2) 0.7152(2) 0.2296(3) 0.0606(8) Uani 1 1 d . . . . .
H12 H 0.306297 0.728478 0.156234 0.073 Uiso 1 1 calc R U . . .
C13 C 0.2797(2) 0.1882(2) 0.5224(3) 0.0645(9) Uani 1 1 d . . . . .
H13 H 0.313062 0.155569 0.577465 0.077 Uiso 1 1 calc R U . . .
C14 C 0.7021(3) 0.5748(3) 0.2739(3) 0.0702(10) Uani 1 1 d . . . . .
H14 H 0.697785 0.617922 0.328002 0.084 Uiso 1 1 calc R U . . .
C15 C 0.6312(2) 0.4873(2) 0.1234(3) 0.0655(9) Uani 1 1 d . . . . .
H15 H 0.579551 0.471986 0.077007 0.079 Uiso 1 1 calc R U . . .
C16 C 0.2216(2) 0.6796(3) 0.2610(3) 0.0689(9) Uani 1 1 d . . . . .
H16 H 0.172750 0.670212 0.207763 0.083 Uiso 1 1 calc R U . . .
C17 C 0.1802(2) 0.2842(2) 0.3592(3) 0.0672(9) Uani 1 1 d . . . . .
H17 H 0.146968 0.316393 0.303661 0.081 Uiso 1 1 calc R U . . .
C18 C 0.1234(2) 0.6184(3) 0.4035(4) 0.0732(10) Uani 1 1 d . . . . .
C19 C 0.1380(2) 0.2192(3) 0.4174(3) 0.0742(10) Uani 1 1 d . . . . .
H19 H 0.075965 0.207496 0.401478 0.089 Uiso 1 1 calc R U . . .
C20 C 0.7132(3) 0.4462(3) 0.1132(4) 0.0767(11) Uani 1 1 d . . . . .
H20 H 0.717822 0.402956 0.059420 0.092 Uiso 1 1 calc R U . . .
C21 C 0.7886(3) 0.4695(2) 0.1832(4) 0.0729(10) Uani 1 1 d . . . . .
C22 C 0.7837(3) 0.5331(3) 0.2628(4) 0.0815(11) Uani 1 1 d . . . . .
H22 H 0.835501 0.547970 0.309252 0.098 Uiso 1 1 calc R U . . .
C23 C 0.1358(4) 0.5189(3) 0.4185(6) 0.123(2) Uani 1 1 d . . . . .
H23A H 0.151766 0.492888 0.351382 0.185 Uiso 1 1 calc R U . . .
H23B H 0.079820 0.492914 0.437399 0.185 Uiso 1 1 calc R U . . .
H23C H 0.183596 0.507683 0.476311 0.185 Uiso 1 1 calc R U . . .
C24 C 0.1011(4) 0.6617(4) 0.5094(5) 0.124(2) Uani 1 1 d . . . . .
H24A H 0.142718 0.640219 0.569217 0.186 Uiso 1 1 calc R U . . .
H24B H 0.039685 0.646766 0.522395 0.186 Uiso 1 1 calc R U . . .
H24C H 0.106823 0.725415 0.503655 0.186 Uiso 1 1 calc R U . . .
C25 C 0.0420(3) 0.6368(5) 0.3178(6) 0.143(3) Uani 1 1 d . . . . .
H25A H 0.042005 0.698700 0.296934 0.214 Uiso 1 1 calc R U . . .
H25B H -0.013805 0.623071 0.348510 0.214 Uiso 1 1 calc R U . . .
H25C H 0.046909 0.600119 0.254262 0.214 Uiso 1 1 calc R U . . .

loop_
_atom_site_aniso_label
_atom_site_aniso_U_11
_atom_site_aniso_U_22
_atom_site_aniso_U_33
_atom_site_aniso_U_23
_atom_site_aniso_U_13
_atom_site_aniso_U_12
Br1 0.1214(4) 0.1058(4) 0.0870(3) 0.0024(2) 0.0376(3) -0.0612(3)
Br2 0.0755(3) 0.0924(4) 0.1643(6) 0.0045(3) 0.0452(3) 0.0234(2)
S1 0.0509(4) 0.0436(4) 0.0462(4) 0.0011(3) 0.0050(3) -0.0061(3)
S2 0.0469(4) 0.0472(4) 0.0476(4) -0.0037(3) 0.0112(3) -0.0082(3)
O1 0.0568(12) 0.0471(11) 0.0534(11) 0.0021(9) 0.0011(9) -0.0156(10)
O2 0.0560(12) 0.0489(12) 0.0617(12) -0.0104(9) 0.0030(10) -0.0051(10)
O3 0.0630(14) 0.0658(14) 0.0472(11) -0.0012(10) 0.0054(10) -0.0073(11)
O4 0.0765(16) 0.0618(14) 0.0510(13) -0.0058(10) 0.0107(11) -0.0237(12)
O5 0.0763(16) 0.0636(14) 0.0534(12) 0.0149(10) 0.0025(10) -0.0130(12)
N1 0.0478(14) 0.0458(14) 0.0658(15) -0.0069(12) 0.0128(11) -0.0071(11)
C1 0.0478(16) 0.0405(15) 0.0487(15) -0.0035(12) 0.0060(12) -0.0046(13)
C2 0.0455(16) 0.0447(15) 0.0468(15) 0.0010(12) 0.0014(12) 0.0009(12)
C3 0.0444(16) 0.0416(15) 0.0524(18) -0.0028(12) 0.0060(13) -0.0032(12)
C4 0.0463(16) 0.0472(16) 0.0449(14) -0.0025(12) 0.0078(12) -0.0038(13)
C5 0.0486(16) 0.0428(15) 0.0524(16) -0.0032(13) 0.0069(12) -0.0112(13)
C6 0.0493(17) 0.0466(16) 0.0596(18) -0.0029(13) 0.0165(14) -0.0077(13)
C7 0.0474(17) 0.066(2) 0.0449(15) -0.0042(13) 0.0026(12) -0.0058(15)
C8 0.0455(17) 0.0546(18) 0.071(2) -0.0002(15) 0.0072(14) -0.0005(14)
C9 0.0583(19) 0.067(2) 0.0519(17) -0.0042(15) 0.0112(14) -0.0073(16)
C10 0.0473(17) 0.0580(19) 0.0634(18) 0.0075(15) 0.0008(14) -0.0114(15)
C11 0.070(2) 0.065(2) 0.0570(18) -0.0043(16) 0.0185(16) -0.0252(18)
C12 0.0545(19) 0.072(2) 0.0527(17) 0.0101(15) -0.0046(14) -0.0066(16)
C13 0.067(2) 0.064(2) 0.0619(19) 0.0122(16) 0.0014(16) -0.0152(17)
C14 0.059(2) 0.077(2) 0.075(2) -0.0206(18) 0.0055(17) -0.0034(18)
C15 0.059(2) 0.059(2) 0.080(2) -0.0204(17) 0.0177(16) -0.0154(16)
C16 0.0477(19) 0.083(3) 0.072(2) 0.0044(19) -0.0127(16) -0.0044(17)
C17 0.0520(19) 0.066(2) 0.081(2) 0.0064(18) -0.0065(16) -0.0119(16)
C18 0.0479(19) 0.070(2) 0.103(3) -0.003(2) 0.0159(18) -0.0080(17)
C19 0.0475(19) 0.079(3) 0.097(3) -0.003(2) 0.0086(18) -0.0230(18)
C20 0.077(3) 0.058(2) 0.101(3) -0.022(2) 0.036(2) -0.0073(19)
C21 0.059(2) 0.056(2) 0.109(3) 0.002(2) 0.033(2) 0.0010(17)
C22 0.052(2) 0.090(3) 0.103(3) -0.015(2) 0.0084(19) 0.000(2)
C23 0.097(4) 0.075(3) 0.207(6) 0.014(4) 0.055(4) -0.019(3)
C24 0.089(3) 0.135(5) 0.161(5) -0.030(4) 0.072(3) -0.024(3)
C25 0.052(3) 0.169(6) 0.205(7) 0.032(5) -0.003(3) -0.027(3)

loop_
_atom_type_symbol
_atom_type_description
_atom_type_scat_dispersion_real
_atom_type_scat_dispersion_imag
_atom_type_scat_source
C C 0.0033 0.0016 'International Tables Vol C Tables 4.2.6.8 and 6.1.1.4'
H H 0.0000 0.0000 'International Tables Vol C Tables 4.2.6.8 and 6.1.1.4'
Br Br -0.2901 2.4595 'International Tables Vol C Tables 4.2.6.8 and 6.1.1.4'
N N 0.0061 0.0033 'International Tables Vol C Tables 4.2.6.8 and 6.1.1.4'
O O 0.0106 0.0060 'International Tables Vol C Tables 4.2.6.8 and 6.1.1.4'
S S 0.1246 0.1234 'International Tables Vol C Tables 4.2.6.8 and 6.1.1.4'

loop_
_geom_angle_atom_site_label_1
_geom_angle_atom_site_label_2
_geom_angle_atom_site_label_3
_geom_angle
_geom_angle_site_symmetry_1
_geom_angle_site_symmetry_3
_geom_angle_publ_flag
O2 S1 O5 117.85(14) . . ?
O2 S1 N1 104.97(13) . . ?
O2 S1 C2 108.74(13) . . ?
O5 S1 N1 110.01(15) . . ?
O5 S1 C2 107.97(14) . . ?
N1 S1 C2 106.78(13) . . ?
O3 S2 N1 121.80(14) . . ?
O3 S2 C4 108.63(14) . . ?
O3 S2 C6 110.93(14) . . ?
N1 S2 C4 108.19(14) . . ?
N1 S2 C6 102.67(14) . . ?
C6 S2 C4 102.96(14) . . ?
C3 O1 C5 119.3(2) . . ?
S2 N1 S1 123.66(16) . . ?
C3 C1 H1 120.0 . . ?
C4 C1 H1 120.0 . . ?
C4 C1 C3 120.1(3) . . ?
C7 C2 S1 119.8(2) . . ?
C7 C2 C12 120.3(3) . . ?
C12 C2 S1 119.9(2) . . ?
O1 C3 C1 109.5(2) . . ?
O4 C3 O1 125.0(3) . . ?
O4 C3 C1 125.5(3) . . ?
S2 C4 H4 119.3 . . ?
C1 C4 S2 121.5(2) . . ?
C1 C4 H4 119.3 . . ?
C10 C5 O1 122.3(3) . . ?
C17 C5 O1 116.1(3) . . ?
C17 C5 C10 121.4(3) . . ?
C14 C6 S2 121.1(3) . . ?
C15 C6 S2 117.5(3) . . ?
C15 C6 C14 121.4(3) . . ?
C2 C7 H7 120.3 . . ?
C2 C7 C9 119.5(3) . . ?
C9 C7 H7 120.3 . . ?
C9 C8 C18 120.6(3) . . ?
C16 C8 C9 116.9(3) . . ?
C16 C8 C18 122.5(3) . . ?
C7 C9 C8 121.7(3) . . ?
C7 C9 H9 119.1 . . ?
C8 C9 H9 119.1 . . ?
C5 C10 H10 120.3 . . ?
C5 C10 C13 119.3(3) . . ?
C13 C10 H10 120.3 . . ?
C13 C11 Br1 119.5(3) . . ?
C19 C11 Br1 118.9(3) . . ?
C19 C11 C13 121.6(3) . . ?
C2 C12 H12 120.5 . . ?
C16 C12 C2 119.0(3) . . ?
C16 C12 H12 120.5 . . ?
C10 C13 H13 120.3 . . ?
C11 C13 C10 119.5(3) . . ?
C11 C13 H13 120.3 . . ?
C6 C14 H14 120.6 . . ?
C22 C14 C6 118.7(3) . . ?
C22 C14 H14 120.6 . . ?
C6 C15 H15 120.4 . . ?
C20 C15 C6 119.2(3) . . ?
C20 C15 H15 120.4 . . ?
C8 C16 H16 118.8 . . ?
C12 C16 C8 122.4(3) . . ?
C12 C16 H16 118.8 . . ?
C5 C17 H17 120.5 . . ?
C5 C17 C19 119.0(3) . . ?
C19 C17 H17 120.5 . . ?
C8 C18 C25 111.6(4) . . ?
C23 C18 C8 108.3(3) . . ?
C23 C18 C24 110.5(4) . . ?
C23 C18 C25 109.7(4) . . ?
C24 C18 C8 110.1(3) . . ?
C24 C18 C25 106.7(5) . . ?
C11 C19 C17 119.2(3) . . ?
C11 C19 H19 120.4 . . ?
C17 C19 H19 120.4 . . ?
C15 C20 H20 120.3 . . ?
C15 C20 C21 119.4(3) . . ?
C21 C20 H20 120.3 . . ?
C20 C21 Br2 119.4(3) . . ?
C22 C21 Br2 119.2(3) . . ?
C22 C21 C20 121.4(3) . . ?
C14 C22 H22 120.1 . . ?
C21 C22 C14 119.8(4) . . ?
C21 C22 H22 120.1 . . ?
C18 C23 H23A 109.5 . . ?
C18 C23 H23B 109.5 . . ?
C18 C23 H23C 109.5 . . ?
H23A C23 H23B 109.5 . . ?
H23A C23 H23C 109.5 . . ?
H23B C23 H23C 109.5 . . ?
C18 C24 H24A 109.5 . . ?
C18 C24 H24B 109.5 . . ?
C18 C24 H24C 109.5 . . ?
H24A C24 H24B 109.5 . . ?
H24A C24 H24C 109.5 . . ?
H24B C24 H24C 109.5 . . ?
C18 C25 H25A 109.5 . . ?
C18 C25 H25B 109.5 . . ?
C18 C25 H25C 109.5 . . ?
H25A C25 H25B 109.5 . . ?
H25A C25 H25C 109.5 . . ?
H25B C25 H25C 109.5 . . ?

loop_
_geom_bond_atom_site_label_1
_geom_bond_atom_site_label_2
_geom_bond_distance
_geom_bond_site_symmetry_2
_geom_bond_publ_flag
Br1 C11 1.905(3) . ?
Br2 C21 1.887(4) . ?
S1 O2 1.427(2) . ?
S1 O5 1.432(2) . ?
S1 N1 1.618(3) . ?
S1 C2 1.763(3) . ?
S2 O3 1.438(2) . ?
S2 N1 1.540(3) . ?
S2 C4 1.757(3) . ?
S2 C6 1.756(3) . ?
O1 C3 1.353(3) . ?
O1 C5 1.405(3) . ?
O4 C3 1.187(4) . ?
C1 H1 0.9300 . ?
C1 C3 1.483(4) . ?
C1 C4 1.309(4) . ?
C2 C7 1.373(4) . ?
C2 C12 1.383(4) . ?
C4 H4 0.9300 . ?
C5 C10 1.368(4) . ?
C5 C17 1.368(4) . ?
C6 C14 1.382(5) . ?
C6 C15 1.378(4) . ?
C7 H7 0.9300 . ?
C7 C9 1.379(4) . ?
C8 C9 1.394(5) . ?
C8 C16 1.378(5) . ?
C8 C18 1.525(5) . ?
C9 H9 0.9300 . ?
C10 H10 0.9300 . ?
C10 C13 1.373(5) . ?
C11 C13 1.365(5) . ?
C11 C19 1.362(5) . ?
C12 H12 0.9300 . ?
C12 C16 1.377(5) . ?
C13 H13 0.9300 . ?
C14 H14 0.9300 . ?
C14 C22 1.373(6) . ?
C15 H15 0.9300 . ?
C15 C20 1.371(5) . ?
C16 H16 0.9300 . ?
C17 H17 0.9300 . ?
C17 C19 1.388(5) . ?
C18 C23 1.507(6) . ?
C18 C24 1.513(6) . ?
C18 C25 1.533(7) . ?
C19 H19 0.9300 . ?
C20 H20 0.9300 . ?
C20 C21 1.374(6) . ?
C21 C22 1.368(6) . ?
C22 H22 0.9300 . ?
C23 H23A 0.9600 . ?
C23 H23B 0.9600 . ?
C23 H23C 0.9600 . ?
C24 H24A 0.9600 . ?
C24 H24B 0.9600 . ?
C24 H24C 0.9600 . ?
C25 H25A 0.9600 . ?
C25 H25B 0.9600 . ?
C25 H25C 0.9600 . ?

loop_
_geom_torsion_atom_site_label_1
_geom_torsion_atom_site_label_2
_geom_torsion_atom_site_label_3
_geom_torsion_atom_site_label_4
_geom_torsion
_geom_torsion_site_symmetry_1
_geom_torsion_site_symmetry_2
_geom_torsion_site_symmetry_3
_geom_torsion_site_symmetry_4
_geom_torsion_publ_flag
Br1 C11 C13 C10 179.0(3) . . . . ?
Br1 C11 C19 C17 -179.2(3) . . . . ?
Br2 C21 C22 C14 179.8(3) . . . . ?
S1 C2 C7 C9 -178.7(3) . . . . ?
S1 C2 C12 C16 180.0(3) . . . . ?
S2 C6 C14 C22 -179.8(3) . . . . ?
S2 C6 C15 C20 179.7(3) . . . . ?
O1 C5 C10 C13 -177.4(3) . . . . ?
O1 C5 C17 C19 177.5(3) . . . . ?
O2 S1 N1 S2 158.44(18) . . . . ?
O2 S1 C2 C7 -35.8(3) . . . . ?
O2 S1 C2 C12 146.9(3) . . . . ?
O3 S2 N1 S1 42.7(2) . . . . ?
O3 S2 C4 C1 7.0(3) . . . . ?
O3 S2 C6 C14 157.6(3) . . . . ?
O3 S2 C6 C15 -22.8(3) . . . . ?
O5 S1 N1 S2 -73.8(2) . . . . ?
O5 S1 C2 C7 -164.8(3) . . . . ?
O5 S1 C2 C12 18.0(3) . . . . ?
N1 S1 C2 C7 77.0(3) . . . . ?
N1 S1 C2 C12 -100.3(3) . . . . ?
N1 S2 C4 C1 141.1(3) . . . . ?
N1 S2 C6 C14 26.0(3) . . . . ?
N1 S2 C6 C15 -154.4(3) . . . . ?
C2 S1 N1 S2 43.1(2) . . . . ?
C2 C7 C9 C8 -1.5(5) . . . . ?
C2 C12 C16 C8 -1.2(6) . . . . ?
C3 O1 C5 C10 -50.7(4) . . . . ?
C3 O1 C5 C17 133.1(3) . . . . ?
C3 C1 C4 S2 177.9(2) . . . . ?
C4 S2 N1 S1 -84.1(2) . . . . ?
C4 S2 C6 C14 -86.3(3) . . . . ?
C4 S2 C6 C15 93.2(3) . . . . ?
C4 C1 C3 O1 -164.0(3) . . . . ?
C4 C1 C3 O4 16.3(5) . . . . ?
C5 O1 C3 O4 -2.8(4) . . . . ?
C5 O1 C3 C1 177.5(2) . . . . ?
C5 C10 C13 C11 0.6(5) . . . . ?
C5 C17 C19 C11 -0.2(6) . . . . ?
C6 S2 N1 S1 167.49(18) . . . . ?
C6 S2 C4 C1 -110.7(3) . . . . ?
C6 C14 C22 C21 -0.4(6) . . . . ?
C6 C15 C20 C21 0.5(6) . . . . ?
C7 C2 C12 C16 2.8(5) . . . . ?
C9 C8 C16 C12 -1.6(6) . . . . ?
C9 C8 C18 C23 -77.0(5) . . . . ?
C9 C8 C18 C24 43.9(5) . . . . ?
C9 C8 C18 C25 162.2(4) . . . . ?
C10 C5 C17 C19 1.2(5) . . . . ?
C12 C2 C7 C9 -1.4(5) . . . . ?
C13 C11 C19 C17 -0.6(6) . . . . ?
C14 C6 C15 C20 -0.7(5) . . . . ?
C15 C6 C14 C22 0.7(6) . . . . ?
C15 C20 C21 Br2 -179.9(3) . . . . ?
C15 C20 C21 C22 -0.2(6) . . . . ?
C16 C8 C9 C7 3.0(5) . . . . ?
C16 C8 C18 C23 101.7(5) . . . . ?
C16 C8 C18 C24 -137.3(4) . . . . ?
C16 C8 C18 C25 -19.1(6) . . . . ?
C17 C5 C10 C13 -1.4(5) . . . . ?
C18 C8 C9 C7 -178.3(3) . . . . ?
C18 C8 C16 C12 179.6(4) . . . . ?
C19 C11 C13 C10 0.4(6) . . . . ?
C20 C21 C22 C14 0.1(7) . . . . ?
